data_4129027
loop_
_publ_author_name
'Omori, Hiroto'
'Hiroto, Satoru'
'Takeda, Youhei'
'Fliegl, Heike'
'Minakata, Satoshi'
'Shinokubo, Hiroshi'

_publ_section_title
;
 Ni(II) 10-Phosphacorrole: A Porphyrin Analogue Containing Phosphorus at
 the Meso Position.
;
_journal_issue 12
_journal_name_full 'Journal of the American Chemical Society'
_journal_page_first 4800
_journal_page_last 4805
_journal_paper_doi 10.1021/jacs.8b13169
_journal_volume 141
_journal_year 2019
_chemical_formula_sum 'C47 H45 Au Cl3 N4 Ni P'
_chemical_formula_weight 1058.86
_space_group_crystal_system triclinic
_space_group_IT_number 2
_space_group_name_Hall '-P 1'
_space_group_name_H-M_alt 'P -1'
_atom_sites_solution_hydrogens geom
_audit_creation_method SHELXL-2014
_cell_angle_alpha 98.6560(10)
_cell_angle_beta 107.3330(10)
_cell_angle_gamma 113.7310(10)
_cell_formula_units_Z 2
_cell_length_a 12.7696(6)
_cell_length_b 13.2248(6)
_cell_length_c 15.5398(7)
_cell_measurement_reflns_used 9947
_cell_measurement_temperature 113(2)
_cell_measurement_theta_max 25.05
_cell_measurement_theta_min 2.25
_cell_volume 2180.75(18)
_computing_cell_refinement 'Bruker SAINT'
_computing_data_collection 'Bruker APEX2'
_computing_data_reduction 'Bruker SAINT'
_computing_molecular_graphics 'Bruker SHELXTL'
_computing_publication_material 'Bruker SHELXTL'
_computing_structure_refinement 'SHELXL-2014 (Sheldrick 2014)'
_computing_structure_solution 'SHELXS-97 (Sheldrick 2008)'
_diffrn_ambient_temperature 113(2)
_diffrn_measured_fraction_theta_full 0.931
_diffrn_measured_fraction_theta_max 0.951
_diffrn_measurement_device_type 'Bruker APEX-II CCD'
_diffrn_measurement_method '\f and \w scans'
_diffrn_radiation_type MoK\a
_diffrn_radiation_wavelength 0.71073
_diffrn_reflns_av_R_equivalents 0.0212
_diffrn_reflns_av_unetI/netI 0.0280
_diffrn_reflns_Laue_measured_fraction_full 0.931
_diffrn_reflns_Laue_measured_fraction_max 0.951
_diffrn_reflns_limit_h_max 15
_diffrn_reflns_limit_h_min -13
_diffrn_reflns_limit_k_max 15
_diffrn_reflns_limit_k_min -15
_diffrn_reflns_limit_l_max 17
_diffrn_reflns_limit_l_min -18
_diffrn_reflns_number 15242
_diffrn_reflns_point_group_measured_fraction_full 0.931
_diffrn_reflns_point_group_measured_fraction_max 0.951
_diffrn_reflns_theta_full 25.242
_diffrn_reflns_theta_max 25.069
_diffrn_reflns_theta_min 2.495
_exptl_absorpt_coefficient_mu 4.050
_exptl_absorpt_correction_T_max 0.82
_exptl_absorpt_correction_T_min 0.55
_exptl_absorpt_correction_type multi-scan
_exptl_absorpt_process_details 'SADABS V2014/5 (Bruker AXS Inc.)'
_exptl_crystal_colour blue
_exptl_crystal_density_diffrn 1.613
_exptl_crystal_description block
_exptl_crystal_F_000 1056
_exptl_crystal_size_max 0.460
_exptl_crystal_size_mid 0.170
_exptl_crystal_size_min 0.050
_refine_diff_density_max 0.945
_refine_diff_density_min -0.591
_refine_diff_density_rms 0.083
_refine_ls_extinction_method none
_refine_ls_goodness_of_fit_ref 1.048
_refine_ls_hydrogen_treatment constr
_refine_ls_matrix_type full
_refine_ls_number_parameters 560
_refine_ls_number_reflns 7349
_refine_ls_number_restraints 0
_refine_ls_restrained_S_all 1.048
_refine_ls_R_factor_all 0.0206
_refine_ls_R_factor_gt 0.0202
_refine_ls_shift/su_max 0.004
_refine_ls_shift/su_mean 0.000
_refine_ls_structure_factor_coef Fsqd
_refine_ls_weighting_details 'w=1/[\s^2^(Fo^2^)+(0.0320P)^2^+1.8074P] where P=(Fo^2^+2Fc^2^)/3'
_refine_ls_weighting_scheme calc
_refine_ls_wR_factor_gt 0.0556
_refine_ls_wR_factor_ref 0.0559
_reflns_Friedel_coverage 0.000
_reflns_number_gt 7180
_reflns_number_total 7349
_reflns_threshold_expression 'I > 2\s(I)'
_cod_data_source_file ja8b13169_si_004.cif
_cod_data_source_block oomori20161215_0m_a_a
_cod_original_cell_volume 2180.75(17)
_cod_database_code 4129027
_shelx_space_group_comment
;
The symmetry employed for this shelxl refinement is uniquely defined
by the following loop, which should always be used as a source of
symmetry information in preference to the above space-group names.
They are only intended as comments.
;
_shelx_estimated_absorpt_t_min 0.257
_shelx_estimated_absorpt_t_max 0.823
_shelxl_version_number 2014-3

loop_
_space_group_symop_operation_xyz
'x, y, z'
'-x, -y, -z'

loop_
_atom_site_label
_atom_site_type_symbol
_atom_site_fract_x
_atom_site_fract_y
_atom_site_fract_z
_atom_site_U_iso_or_equiv
_atom_site_adp_type
_atom_site_occupancy
_atom_site_site_symmetry_order
_atom_site_calc_flag
_atom_site_refinement_flags_posn
_atom_site_refinement_flags_adp
_atom_site_refinement_flags_occupancy
_atom_site_disorder_assembly
_atom_site_disorder_group
C1 C 0.0587(2) 0.4171(2) 0.58234(18) 0.0154(5) Uani 1 1 d . . . . .
C2 C 0.0506(3) 0.4119(2) 0.67085(19) 0.0210(6) Uani 1 1 d . . . . .
H1 H -0.0178 0.3587 0.6810 0.025 Uiso 1 1 calc R U . . .
C3 C 0.1614(3) 0.4992(2) 0.73847(18) 0.0202(6) Uani 1 1 d . . . . .
H2 H 0.1847 0.5179 0.8051 0.024 Uiso 1 1 calc R U . . .
C4 C 0.2359(2) 0.5572(2) 0.69088(17) 0.0149(5) Uani 1 1 d . . . . .
C5 C 0.3580(2) 0.6445(2) 0.72645(17) 0.0150(5) Uani 1 1 d . . . . .
C6 C 0.4146(2) 0.6908(2) 0.66683(17) 0.0140(5) Uani 1 1 d . . . . .
C7 C 0.5348(2) 0.7890(2) 0.69777(18) 0.0187(5) Uani 1 1 d . . . . .
H3 H 0.5925 0.8297 0.7617 0.022 Uiso 1 1 calc R U . . .
C8 C 0.5521(2) 0.8140(2) 0.61944(18) 0.0185(5) Uani 1 1 d . . . . .
H4 H 0.6225 0.8758 0.6180 0.022 Uiso 1 1 calc R U . . .
C9 C 0.4442(2) 0.7292(2) 0.54117(17) 0.0131(5) Uani 1 1 d . . . . .
C10 C 0.3111(2) 0.5823(2) 0.34745(17) 0.0142(5) Uani 1 1 d . . . . .
C11 C 0.2997(2) 0.5372(2) 0.25490(18) 0.0188(5) Uani 1 1 d . . . . .
H5 H 0.3500 0.5755 0.2237 0.023 Uiso 1 1 calc R U . . .
C12 C 0.2010(3) 0.4266(2) 0.21898(18) 0.0181(5) Uani 1 1 d . . . . .
H6 H 0.1714 0.3730 0.1584 0.022 Uiso 1 1 calc R U . . .
C13 C 0.1519(2) 0.4073(2) 0.28860(17) 0.0143(5) Uani 1 1 d . . . . .
C14 C 0.0445(2) 0.3070(2) 0.27695(17) 0.0144(5) Uani 1 1 d . . . . .
C15 C -0.0053(2) 0.2978(2) 0.34503(17) 0.0152(5) Uani 1 1 d . . . . .
C16 C -0.1111(2) 0.2034(2) 0.34674(18) 0.0181(5) Uani 1 1 d . . . . .
H7 H -0.1686 0.1332 0.2964 0.022 Uiso 1 1 calc R U . . .
C17 C -0.1142(2) 0.2327(2) 0.43413(18) 0.0190(5) Uani 1 1 d . . . . .
H8 H -0.1742 0.1878 0.4559 0.023 Uiso 1 1 calc R U . . .
C18 C -0.0088(2) 0.3445(2) 0.48582(17) 0.0157(5) Uani 1 1 d . . . . .
C19 C 0.4293(2) 0.6900(2) 0.83191(17) 0.0166(5) Uani 1 1 d . . . . .
C20 C 0.4449(3) 0.7944(2) 0.88451(19) 0.0243(6) Uani 1 1 d . . . . .
C21 C 0.5048(3) 0.8292(3) 0.9832(2) 0.0293(7) Uani 1 1 d . . . . .
H9 H 0.5148 0.8996 1.0195 0.035 Uiso 1 1 calc R U . . .
C22 C 0.5496(3) 0.7655(3) 1.02956(19) 0.0302(7) Uani 1 1 d . . . . .
C23 C 0.5354(3) 0.6633(3) 0.97597(19) 0.0268(6) Uani 1 1 d . . . . .
H10 H 0.5676 0.6193 1.0073 0.032 Uiso 1 1 calc R U . . .
C24 C 0.4750(3) 0.6233(2) 0.87725(18) 0.0213(6) Uani 1 1 d . . . . .
C25 C 0.4005(3) 0.8697(3) 0.8380(2) 0.0358(8) Uani 1 1 d . . . . .
H11 H 0.3605 0.8977 0.8734 0.054 Uiso 1 1 calc R U . . .
H12 H 0.3404 0.8243 0.7727 0.054 Uiso 1 1 calc R U . . .
H13 H 0.4717 0.9361 0.8376 0.054 Uiso 1 1 calc R U . . .
C26 C 0.6171(4) 0.8083(3) 1.1369(2) 0.0477(10) Uani 1 1 d . . . . .
H14 H 0.6884 0.8857 1.1565 0.072 Uiso 1 1 calc R U . . .
H15 H 0.6464 0.7545 1.1574 0.072 Uiso 1 1 calc R U . . .
H16 H 0.5599 0.8123 1.1659 0.072 Uiso 1 1 calc R U . . .
C27 C 0.4616(3) 0.5118(3) 0.8217(2) 0.0327(7) Uani 1 1 d . . . . .
H17 H 0.5159 0.4881 0.8630 0.049 Uiso 1 1 calc R U . . .
H18 H 0.4854 0.5240 0.7683 0.049 Uiso 1 1 calc R U . . .
H19 H 0.3749 0.4510 0.7979 0.049 Uiso 1 1 calc R U . . .
C28 C -0.0163(2) 0.2039(2) 0.19051(17) 0.0161(5) Uani 1 1 d . . . . .
C29 C 0.0164(3) 0.1155(2) 0.19572(19) 0.0229(6) Uani 1 1 d . . . . .
C30 C -0.0450(3) 0.0156(2) 0.1176(2) 0.0283(7) Uani 1 1 d . . . . .
H20 H -0.0227 -0.0445 0.1213 0.034 Uiso 1 1 calc R U . . .
C31 C -0.1372(3) 0.0013(3) 0.0352(2) 0.0279(7) Uani 1 1 d . . . . .
C32 C -0.1673(3) 0.0908(3) 0.03196(19) 0.0271(7) Uani 1 1 d . . . . .
H21 H -0.2302 0.0827 -0.0242 0.033 Uiso 1 1 calc R U . . .
C33 C -0.1090(3) 0.1917(3) 0.10767(18) 0.0224(6) Uani 1 1 d . . . . .
C34 C 0.1193(3) 0.1289(3) 0.2833(2) 0.0382(8) Uani 1 1 d . . . . .
H22 H 0.1958 0.1998 0.2968 0.057 Uiso 1 1 calc R U . . .
H23 H 0.1338 0.0616 0.2726 0.057 Uiso 1 1 calc R U . . .
H24 H 0.0949 0.1339 0.3373 0.057 Uiso 1 1 calc R U . . .
C35 C -0.2012(3) -0.1071(3) -0.0486(2) 0.0421(9) Uani 1 1 d . . . . .
H25 H -0.1555 -0.1516 -0.0388 0.063 Uiso 1 1 calc R U . . .
H26 H -0.2030 -0.0855 -0.1064 0.063 Uiso 1 1 calc R U . . .
H27 H -0.2866 -0.1546 -0.0549 0.063 Uiso 1 1 calc R U . . .
C36 C -0.1429(3) 0.2878(3) 0.1017(2) 0.0381(8) Uani 1 1 d . . . . .
H28 H -0.0725 0.3561 0.1024 0.057 Uiso 1 1 calc R U . . .
H29 H -0.1626 0.3081 0.1560 0.057 Uiso 1 1 calc R U . . .
H30 H -0.2156 0.2618 0.0428 0.057 Uiso 1 1 calc R U . . .
C37 C 0.5614(2) 0.7741(2) 0.40875(17) 0.0139(5) Uani 1 1 d . . . . .
C38 C 0.6164(2) 0.8753(2) 0.38387(16) 0.0143(5) Uani 1 1 d . . . . .
C39 C 0.7311(2) 0.9045(2) 0.37746(17) 0.0170(5) Uani 1 1 d . . . . .
H31 H 0.7693 0.9727 0.3613 0.020 Uiso 1 1 calc R U . . .
C40 C 0.7914(2) 0.8390(2) 0.39352(18) 0.0202(6) Uani 1 1 d . . . . .
C41 C 0.7370(3) 0.7407(2) 0.41882(19) 0.0216(6) Uani 1 1 d . . . . .
H32 H 0.7782 0.6953 0.4307 0.026 Uiso 1 1 calc R U . . .
C42 C 0.6232(2) 0.7069(2) 0.42722(18) 0.0180(5) Uani 1 1 d . . . . .
C43 C 0.5611(3) 0.9548(2) 0.3639(2) 0.0228(6) Uani 1 1 d . . . . .
H33 H 0.6153 1.0169 0.3458 0.034 Uiso 1 1 calc R U . . .
H34 H 0.5536 0.9888 0.4208 0.034 Uiso 1 1 calc R U . . .
H35 H 0.4785 0.9104 0.3120 0.034 Uiso 1 1 calc R U . . .
C44 C 0.9140(3) 0.8724(3) 0.3832(3) 0.0328(7) Uani 1 1 d . . . . .
H36 H 0.9718 0.8657 0.4371 0.049 Uiso 1 1 calc R U . . .
H37 H 0.9495 0.9526 0.3816 0.049 Uiso 1 1 calc R U . . .
H38 H 0.9001 0.8204 0.3242 0.049 Uiso 1 1 calc R U . . .
C45 C 0.5730(3) 0.6000(2) 0.4569(2) 0.0265(6) Uani 1 1 d . . . . .
H39 H 0.4894 0.5441 0.4095 0.040 Uiso 1 1 calc R U . . .
H40 H 0.5687 0.6215 0.5185 0.040 Uiso 1 1 calc R U . . .
H41 H 0.6281 0.5648 0.4621 0.040 Uiso 1 1 calc R U . . .
N1 N 0.16760(19) 0.50480(17) 0.59486(14) 0.0132(4) Uani 1 1 d . . . . .
N2 N 0.35981(19) 0.65404(17) 0.56734(14) 0.0127(4) Uani 1 1 d . . . . .
N3 N 0.22313(18) 0.50566(17) 0.36957(14) 0.0124(4) Uani 1 1 d . . . . .
N4 N 0.05264(19) 0.38301(18) 0.43084(14) 0.0138(4) Uani 1 1 d . . . . .
Ni1 Ni 0.20504(3) 0.51837(2) 0.48869(2) 0.01047(7) Uani 1 1 d . . . . .
P1 P 0.41360(6) 0.72955(5) 0.42119(4) 0.01242(13) Uani 1 1 d . . . . .
Au1 Au 0.30451(2) 0.82462(2) 0.38869(2) 0.01640(5) Uani 1 1 d . . . . .
Cl1 Cl 0.17938(7) 0.90937(6) 0.35852(6) 0.03364(18) Uani 1 1 d . . . . .
Cl2 Cl 0.77744(19) 0.54199(18) 0.01942(13) 0.0489(6) Uani 0.483(3) 1 d . . P A 1
C46 C 0.8896(9) 0.6803(7) 0.1084(6) 0.040(2) Uani 0.483(3) 1 d . . P A 1
H42 H 0.8606 0.7381 0.0974 0.048 Uiso 0.483(3) 1 calc R U P A 1
H43 H 0.8933 0.6726 0.1715 0.048 Uiso 0.483(3) 1 calc R U P A 1
C47 C 1.020(3) 0.725(3) 0.1093(19) 0.052(6) Uani 0.483(3) 1 d . . P A 1
H44 H 1.0752 0.8022 0.1581 0.062 Uiso 0.483(3) 1 calc R U P A 1
H45 H 1.0171 0.7352 0.0470 0.062 Uiso 0.483(3) 1 calc R U P A 1
Cl3 Cl 1.0807(3) 0.6305(3) 0.1334(2) 0.0511(7) Uani 0.483(3) 1 d . . P A 1
Cl4 Cl 0.8828(3) 0.6249(4) 0.0635(2) 0.0918(12) Uani 0.517(3) 1 d . . P A 2
C48 C 1.043(3) 0.721(3) 0.102(2) 0.077(10) Uani 0.517(3) 1 d . . P A 2
H46 H 1.0573 0.7618 0.0548 0.092 Uiso 0.517(3) 1 calc R U P A 2
H47 H 1.0717 0.7805 0.1628 0.092 Uiso 0.517(3) 1 calc R U P A 2
C49 C 1.1179(14) 0.6567(13) 0.1155(9) 0.058(4) Uani 0.517(3) 1 d . . P A 2
H48 H 1.0868 0.5948 0.0557 0.070 Uiso 0.517(3) 1 calc R U P A 2
H49 H 1.1075 0.6196 0.1653 0.070 Uiso 0.517(3) 1 calc R U P A 2
Cl5 Cl 1.2768(2) 0.75246(18) 0.14839(12) 0.0553(6) Uani 0.517(3) 1 d . . P A 2

loop_
_atom_site_aniso_label
_atom_site_aniso_U_11
_atom_site_aniso_U_22
_atom_site_aniso_U_33
_atom_site_aniso_U_23
_atom_site_aniso_U_13
_atom_site_aniso_U_12
C1 0.0138(12) 0.0144(12) 0.0181(12) 0.0051(10) 0.0083(10) 0.0055(10)
C2 0.0214(13) 0.0203(14) 0.0207(13) 0.0055(11) 0.0152(11) 0.0046(11)
C3 0.0223(13) 0.0201(13) 0.0160(12) 0.0038(10) 0.0122(11) 0.0055(11)
C4 0.0175(12) 0.0128(12) 0.0136(11) 0.0033(9) 0.0078(10) 0.0056(10)
C5 0.0184(12) 0.0138(12) 0.0156(12) 0.0043(10) 0.0072(10) 0.0100(10)
C6 0.0133(12) 0.0118(12) 0.0148(11) 0.0037(9) 0.0054(10) 0.0044(10)
C7 0.0146(12) 0.0173(13) 0.0164(12) 0.0037(10) 0.0031(10) 0.0031(11)
C8 0.0113(12) 0.0147(12) 0.0225(13) 0.0084(10) 0.0048(10) 0.0003(10)
C9 0.0147(12) 0.0117(12) 0.0155(11) 0.0062(9) 0.0074(10) 0.0070(10)
C10 0.0130(12) 0.0110(12) 0.0183(12) 0.0066(10) 0.0066(10) 0.0044(10)
C11 0.0236(13) 0.0180(13) 0.0209(12) 0.0100(10) 0.0157(11) 0.0091(11)
C12 0.0222(13) 0.0187(13) 0.0147(12) 0.0046(10) 0.0090(11) 0.0096(11)
C13 0.0149(12) 0.0141(12) 0.0133(11) 0.0041(9) 0.0046(10) 0.0070(10)
C14 0.0151(12) 0.0128(12) 0.0139(11) 0.0064(9) 0.0036(10) 0.0061(10)
C15 0.0131(12) 0.0136(12) 0.0140(11) 0.0037(9) 0.0028(10) 0.0038(10)
C16 0.0156(12) 0.0142(12) 0.0170(12) 0.0040(10) 0.0048(10) 0.0017(10)
C17 0.0147(12) 0.0163(13) 0.0209(13) 0.0061(10) 0.0082(11) 0.0017(11)
C18 0.0130(12) 0.0142(12) 0.0176(12) 0.0046(10) 0.0077(10) 0.0033(10)
C19 0.0145(12) 0.0147(12) 0.0157(12) 0.0023(10) 0.0074(10) 0.0023(10)
C20 0.0219(14) 0.0194(14) 0.0201(13) -0.0015(11) 0.0041(11) 0.0051(12)
C21 0.0331(16) 0.0249(15) 0.0190(13) -0.0034(11) 0.0071(12) 0.0095(13)
C22 0.0304(16) 0.0323(16) 0.0137(13) 0.0016(12) 0.0058(12) 0.0058(13)
C23 0.0301(15) 0.0287(15) 0.0168(13) 0.0100(11) 0.0069(12) 0.0104(13)
C24 0.0248(14) 0.0194(13) 0.0166(12) 0.0058(10) 0.0096(11) 0.0065(12)
C25 0.0448(19) 0.0266(16) 0.0278(15) -0.0031(13) 0.0036(14) 0.0213(15)
C26 0.060(2) 0.048(2) 0.0143(14) -0.0009(14) 0.0034(15) 0.0176(19)
C27 0.050(2) 0.0308(17) 0.0229(14) 0.0080(12) 0.0105(14) 0.0269(15)
C28 0.0124(12) 0.0156(12) 0.0144(12) 0.0028(10) 0.0069(10) 0.0008(10)
C29 0.0217(14) 0.0165(13) 0.0248(14) 0.0047(11) 0.0066(11) 0.0062(11)
C30 0.0259(15) 0.0155(14) 0.0363(16) 0.0000(12) 0.0122(13) 0.0059(12)
C31 0.0175(13) 0.0250(15) 0.0273(14) -0.0042(12) 0.0112(12) 0.0002(12)
C32 0.0181(14) 0.0352(17) 0.0154(13) -0.0007(12) 0.0031(11) 0.0066(13)
C33 0.0203(14) 0.0273(15) 0.0160(12) 0.0037(11) 0.0072(11) 0.0090(12)
C34 0.0423(19) 0.0258(16) 0.0361(17) 0.0051(13) -0.0010(15) 0.0199(15)
C35 0.0295(17) 0.0321(18) 0.0375(17) -0.0140(14) 0.0109(14) 0.0003(14)
C36 0.0406(19) 0.045(2) 0.0243(15) 0.0027(14) -0.0002(14) 0.0288(17)
C37 0.0110(11) 0.0127(12) 0.0160(11) 0.0043(9) 0.0070(10) 0.0027(10)
C38 0.0144(12) 0.0118(12) 0.0129(11) 0.0031(9) 0.0058(9) 0.0027(10)
C39 0.0168(12) 0.0120(12) 0.0167(12) 0.0043(9) 0.0085(10) 0.0006(10)
C40 0.0148(13) 0.0210(13) 0.0224(13) 0.0044(11) 0.0099(11) 0.0053(11)
C41 0.0206(13) 0.0236(14) 0.0287(14) 0.0115(11) 0.0129(12) 0.0144(12)
C42 0.0179(13) 0.0154(13) 0.0218(13) 0.0076(10) 0.0092(10) 0.0073(11)
C43 0.0228(14) 0.0184(13) 0.0373(15) 0.0179(12) 0.0189(12) 0.0107(12)
C44 0.0220(15) 0.0326(17) 0.0527(19) 0.0183(15) 0.0242(14) 0.0126(14)
C45 0.0270(15) 0.0250(15) 0.0451(17) 0.0241(13) 0.0212(13) 0.0187(13)
N1 0.0123(10) 0.0104(10) 0.0144(10) 0.0027(8) 0.0067(8) 0.0025(8)
N2 0.0140(10) 0.0128(10) 0.0136(10) 0.0062(8) 0.0071(8) 0.0066(9)
N3 0.0127(10) 0.0107(10) 0.0136(9) 0.0054(8) 0.0057(8) 0.0045(8)
N4 0.0128(10) 0.0138(10) 0.0134(10) 0.0047(8) 0.0059(8) 0.0043(9)
Ni1 0.00978(15) 0.00928(15) 0.01059(14) 0.00342(11) 0.00486(12) 0.00222(12)
P1 0.0125(3) 0.0112(3) 0.0152(3) 0.0068(2) 0.0074(2) 0.0048(3)
Au1 0.01460(7) 0.01453(7) 0.02659(7) 0.01133(4) 0.01227(5) 0.00819(5)
Cl1 0.0218(3) 0.0273(4) 0.0695(5) 0.0278(4) 0.0255(4) 0.0180(3)
Cl2 0.0447(12) 0.0580(12) 0.0382(10) 0.0183(9) 0.0128(8) 0.0205(10)
C46 0.059(5) 0.036(4) 0.036(4) 0.022(3) 0.029(4) 0.021(4)
C47 0.063(7) 0.048(8) 0.041(10) 0.022(7) 0.015(8) 0.024(7)
Cl3 0.0550(17) 0.0641(19) 0.0422(15) 0.0188(12) 0.0172(11) 0.0363(15)
Cl4 0.072(2) 0.150(4) 0.077(2) 0.077(2) 0.0445(18) 0.048(2)
C48 0.14(2) 0.082(11) 0.053(8) 0.046(8) 0.067(12) 0.059(12)
C49 0.080(10) 0.066(8) 0.041(6) 0.030(5) 0.028(5) 0.038(7)
Cl5 0.0624(12) 0.0596(12) 0.0281(8) 0.0187(8) 0.0081(8) 0.0198(10)

loop_
_atom_type_symbol
_atom_type_description
_atom_type_scat_dispersion_real
_atom_type_scat_dispersion_imag
_atom_type_scat_source
C C 0.0033 0.0016 'International Tables Vol C Tables 4.2.6.8 and 6.1.1.4'
H H 0.0000 0.0000 'International Tables Vol C Tables 4.2.6.8 and 6.1.1.4'
N N 0.0061 0.0033 'International Tables Vol C Tables 4.2.6.8 and 6.1.1.4'
P P 0.1023 0.0942 'International Tables Vol C Tables 4.2.6.8 and 6.1.1.4'
Cl Cl 0.1484 0.1585 'International Tables Vol C Tables 4.2.6.8 and 6.1.1.4'
Ni Ni 0.3393 1.1124 'International Tables Vol C Tables 4.2.6.8 and 6.1.1.4'
Au Au -2.0133 8.8022 'International Tables Vol C Tables 4.2.6.8 and 6.1.1.4'

loop_
_geom_angle_atom_site_label_1
_geom_angle_atom_site_label_2
_geom_angle_atom_site_label_3
_geom_angle
N1 C1 C2 110.7(2)
N1 C1 C18 111.6(2)
C2 C1 C18 136.9(2)
C3 C2 C1 105.8(2)
C3 C2 H1 127.1
C1 C2 H1 127.1
C2 C3 C4 107.8(2)
C2 C3 H2 126.1
C4 C3 H2 126.1
N1 C4 C5 121.3(2)
N1 C4 C3 107.9(2)
C5 C4 C3 130.6(2)
C4 C5 C6 121.8(2)
C4 C5 C19 118.0(2)
C6 C5 C19 120.2(2)
C5 C6 N2 126.0(2)
C5 C6 C7 125.3(2)
N2 C6 C7 108.5(2)
C8 C7 C6 108.0(2)
C8 C7 H3 126.0
C6 C7 H3 126.0
C7 C8 C9 105.8(2)
C7 C8 H4 127.1
C9 C8 H4 127.1
N2 C9 C8 112.5(2)
N2 C9 P1 123.22(18)
C8 C9 P1 123.92(19)
N3 C10 C11 111.8(2)
N3 C10 P1 122.87(19)
C11 C10 P1 124.72(19)
C12 C11 C10 106.2(2)
C12 C11 H5 126.9
C10 C11 H5 126.9
C11 C12 C13 107.4(2)
C11 C12 H6 126.3
C13 C12 H6 126.3
N3 C13 C12 109.5(2)
N3 C13 C14 125.3(2)
C12 C13 C14 125.1(2)
C15 C14 C13 122.2(2)
C15 C14 C28 117.8(2)
C13 C14 C28 119.9(2)
N4 C15 C14 121.5(2)
N4 C15 C16 108.0(2)
C14 C15 C16 130.3(2)
C17 C16 C15 107.6(2)
C17 C16 H7 126.2
C15 C16 H7 126.2
C16 C17 C18 106.0(2)
C16 C17 H8 127.0
C18 C17 H8 127.0
N4 C18 C17 110.2(2)
N4 C18 C1 111.9(2)
C17 C18 C1 137.0(2)
C20 C19 C24 120.7(2)
C20 C19 C5 120.4(2)
C24 C19 C5 118.9(2)
C21 C20 C19 118.3(3)
C21 C20 C25 119.6(3)
C19 C20 C25 122.0(2)
C22 C21 C20 122.3(3)
C22 C21 H9 118.8
C20 C21 H9 118.8
C21 C22 C23 118.5(3)
C21 C22 C26 120.6(3)
C23 C22 C26 120.9(3)
C22 C23 C24 121.8(3)
C22 C23 H10 119.1
C24 C23 H10 119.1
C23 C24 C19 118.4(3)
C23 C24 C27 120.1(3)
C19 C24 C27 121.5(2)
C20 C25 H11 109.5
C20 C25 H12 109.5
H11 C25 H12 109.5
C20 C25 H13 109.5
H11 C25 H13 109.5
H12 C25 H13 109.5
C22 C26 H14 109.5
C22 C26 H15 109.5
H14 C26 H15 109.5
C22 C26 H16 109.5
H14 C26 H16 109.5
H15 C26 H16 109.5
C24 C27 H17 109.5
C24 C27 H18 109.5
H17 C27 H18 109.5
C24 C27 H19 109.5
H17 C27 H19 109.5
H18 C27 H19 109.5
C29 C28 C33 120.0(2)
C29 C28 C14 118.3(2)
C33 C28 C14 121.6(2)
C28 C29 C30 119.0(3)
C28 C29 C34 120.7(2)
C30 C29 C34 120.3(3)
C31 C30 C29 122.1(3)
C31 C30 H20 118.9
C29 C30 H20 118.9
C30 C31 C32 117.6(3)
C30 C31 C35 121.0(3)
C32 C31 C35 121.4(3)
C31 C32 C33 122.4(3)
C31 C32 H21 118.8
C33 C32 H21 118.8
C32 C33 C28 118.9(3)
C32 C33 C36 121.2(3)
C28 C33 C36 119.9(2)
C29 C34 H22 109.5
C29 C34 H23 109.5
H22 C34 H23 109.5
C29 C34 H24 109.5
H22 C34 H24 109.5
H23 C34 H24 109.5
C31 C35 H25 109.5
C31 C35 H26 109.5
H25 C35 H26 109.5
C31 C35 H27 109.5
H25 C35 H27 109.5
H26 C35 H27 109.5
C33 C36 H28 109.5
C33 C36 H29 109.5
H28 C36 H29 109.5
C33 C36 H30 109.5
H28 C36 H30 109.5
H29 C36 H30 109.5
C38 C37 C42 120.1(2)
C38 C37 P1 121.3(2)
C42 C37 P1 118.59(18)
C39 C38 C37 117.7(2)
C39 C38 C43 117.1(2)
C37 C38 C43 125.2(2)
C40 C39 C38 123.0(2)
C40 C39 H31 118.5
C38 C39 H31 118.5
C39 C40 C41 118.5(2)
C39 C40 C44 121.1(2)
C41 C40 C44 120.3(3)
C40 C41 C42 121.5(3)
C40 C41 H32 119.2
C42 C41 H32 119.2
C41 C42 C37 119.1(2)
C41 C42 C45 117.5(2)
C37 C42 C45 123.4(2)
C38 C43 H33 109.5
C38 C43 H34 109.5
H33 C43 H34 109.5
C38 C43 H35 109.5
H33 C43 H35 109.5
H34 C43 H35 109.5
C40 C44 H36 109.5
C40 C44 H37 109.5
H36 C44 H37 109.5
C40 C44 H38 109.5
H36 C44 H38 109.5
H37 C44 H38 109.5
C42 C45 H39 109.5
C42 C45 H40 109.5
H39 C45 H40 109.5
C42 C45 H41 109.5
H39 C45 H41 109.5
H40 C45 H41 109.5
C1 N1 C4 107.8(2)
C1 N1 Ni1 117.91(16)
C4 N1 Ni1 133.62(17)
C9 N2 C6 105.1(2)
C9 N2 Ni1 128.69(16)
C6 N2 Ni1 126.01(16)
C10 N3 C13 105.1(2)
C10 N3 Ni1 128.66(17)
C13 N3 Ni1 125.98(16)
C18 N4 C15 108.1(2)
C18 N4 Ni1 117.36(16)
C15 N4 Ni1 133.40(18)
N4 Ni1 N1 81.18(9)
N4 Ni1 N2 170.58(9)
N1 Ni1 N2 89.56(9)
N4 Ni1 N3 89.72(9)
N1 Ni1 N3 170.47(9)
N2 Ni1 N3 99.44(9)
C9 P1 C10 106.87(11)
C9 P1 C37 106.19(11)
C10 P1 C37 107.76(12)
C9 P1 Au1 107.73(8)
C10 P1 Au1 105.72(8)
C37 P1 Au1 121.77(8)
P1 Au1 Cl1 174.73(2)
C47 C46 Cl2 113.7(12)
C47 C46 H42 108.8
Cl2 C46 H42 108.8
C47 C46 H43 108.8
Cl2 C46 H43 108.8
H42 C46 H43 107.7
C46 C47 Cl3 111.8(18)
C46 C47 H44 109.3
Cl3 C47 H44 109.3
C46 C47 H45 109.3
Cl3 C47 H45 109.3
H44 C47 H45 107.9
C49 C48 Cl4 111(2)
C49 C48 H46 109.5
Cl4 C48 H46 109.5
C49 C48 H47 109.5
Cl4 C48 H47 109.5
H46 C48 H47 108.1
C48 C49 Cl5 110.4(15)
C48 C49 H48 109.6
Cl5 C49 H48 109.6
C48 C49 H49 109.6
Cl5 C49 H49 109.6
H48 C49 H49 108.1

loop_
_geom_bond_atom_site_label_1
_geom_bond_atom_site_label_2
_geom_bond_distance
C1 N1 1.338(3)
C1 C2 1.420(4)
C1 C18 1.430(3)
C2 C3 1.369(4)
C2 H1 0.9500
C3 C4 1.429(4)
C3 H2 0.9500
C4 N1 1.376(3)
C4 C5 1.385(4)
C5 C6 1.403(4)
C5 C19 1.500(3)
C6 N2 1.404(3)
C6 C7 1.429(4)
C7 C8 1.365(4)
C7 H3 0.9500
C8 C9 1.408(3)
C8 H4 0.9500
C9 N2 1.354(3)
C9 P1 1.789(2)
C10 N3 1.352(3)
C10 C11 1.412(4)
C10 P1 1.789(2)
C11 C12 1.375(4)
C11 H5 0.9500
C12 C13 1.409(4)
C12 H6 0.9500
C13 N3 1.405(3)
C13 C14 1.410(4)
C14 C15 1.384(4)
C14 C28 1.498(3)
C15 N4 1.372(3)
C15 C16 1.435(4)
C16 C17 1.372(4)
C16 H7 0.9500
C17 C18 1.428(3)
C17 H8 0.9500
C18 N4 1.347(3)
C19 C20 1.399(4)
C19 C24 1.403(4)
C20 C21 1.398(4)
C20 C25 1.504(4)
C21 C22 1.372(5)
C21 H9 0.9500
C22 C23 1.389(4)
C22 C26 1.520(4)
C23 C24 1.397(4)
C23 H10 0.9500
C24 C27 1.508(4)
C25 H11 0.9800
C25 H12 0.9800
C25 H13 0.9800
C26 H14 0.9800
C26 H15 0.9800
C26 H16 0.9800
C27 H17 0.9800
C27 H18 0.9800
C27 H19 0.9800
C28 C29 1.395(4)
C28 C33 1.400(4)
C29 C30 1.396(4)
C29 C34 1.511(4)
C30 C31 1.384(4)
C30 H20 0.9500
C31 C32 1.386(5)
C31 C35 1.510(4)
C32 C33 1.387(4)
C32 H21 0.9500
C33 C36 1.505(4)
C34 H22 0.9800
C34 H23 0.9800
C34 H24 0.9800
C35 H25 0.9800
C35 H26 0.9800
C35 H27 0.9800
C36 H28 0.9800
C36 H29 0.9800
C36 H30 0.9800
C37 C38 1.413(3)
C37 C42 1.414(4)
C37 P1 1.818(3)
C38 C39 1.396(4)
C38 C43 1.504(4)
C39 C40 1.376(4)
C39 H31 0.9500
C40 C41 1.384(4)
C40 C44 1.512(4)
C41 C42 1.391(4)
C41 H32 0.9500
C42 C45 1.505(4)
C43 H33 0.9800
C43 H34 0.9800
C43 H35 0.9800
C44 H36 0.9800
C44 H37 0.9800
C44 H38 0.9800
C45 H39 0.9800
C45 H40 0.9800
C45 H41 0.9800
N1 Ni1 1.864(2)
N2 Ni1 1.915(2)
N3 Ni1 1.924(2)
N4 Ni1 1.863(2)
P1 Au1 2.2268(6)
Au1 Cl1 2.2764(7)
Cl2 C46 1.805(9)
C46 C47 1.52(3)
C46 H42 0.9900
C46 H43 0.9900
C47 Cl3 1.75(4)
C47 H44 0.9900
C47 H45 0.9900
Cl4 C48 1.77(3)
C48 C49 1.51(4)
C48 H46 0.9900
C48 H47 0.9900
C49 Cl5 1.762(15)
C49 H48 0.9900
C49 H49 0.9900

loop_
_geom_torsion_atom_site_label_1
_geom_torsion_atom_site_label_2
_geom_torsion_atom_site_label_3
_geom_torsion_atom_site_label_4
_geom_torsion
N1 C1 C2 C3 -1.4(3)
C18 C1 C2 C3 166.6(3)
C1 C2 C3 C4 0.3(3)
C2 C3 C4 N1 1.0(3)
C2 C3 C4 C5 -174.4(3)
N1 C4 C5 C6 5.6(4)
C3 C4 C5 C6 -179.6(3)
N1 C4 C5 C19 -174.9(2)
C3 C4 C5 C19 -0.1(4)
C4 C5 C6 N2 -2.5(4)
C19 C5 C6 N2 178.0(2)
C4 C5 C6 C7 172.8(3)
C19 C5 C6 C7 -6.7(4)
C5 C6 C7 C8 -174.4(2)
N2 C6 C7 C8 1.7(3)
C6 C7 C8 C9 -1.6(3)
C7 C8 C9 N2 1.1(3)
C7 C8 C9 P1 174.6(2)
N3 C10 C11 C12 -1.0(3)
P1 C10 C11 C12 -172.4(2)
C10 C11 C12 C13 1.6(3)
C11 C12 C13 N3 -1.7(3)
C11 C12 C13 C14 175.5(2)
N3 C13 C14 C15 2.7(4)
C12 C13 C14 C15 -174.1(2)
N3 C13 C14 C28 -174.5(2)
C12 C13 C14 C28 8.7(4)
C13 C14 C15 N4 -4.7(4)
C28 C14 C15 N4 172.6(2)
C13 C14 C15 C16 -178.7(3)
C28 C14 C15 C16 -1.4(4)
N4 C15 C16 C17 -0.8(3)
C14 C15 C16 C17 173.8(3)
C15 C16 C17 C18 -0.8(3)
C16 C17 C18 N4 2.2(3)
C16 C17 C18 C1 -165.7(3)
N1 C1 C18 N4 -1.0(3)
C2 C1 C18 N4 -169.0(3)
N1 C1 C18 C17 166.8(3)
C2 C1 C18 C17 -1.2(6)
C4 C5 C19 C20 -100.5(3)
C6 C5 C19 C20 79.1(3)
C4 C5 C19 C24 76.5(3)
C6 C5 C19 C24 -103.9(3)
C24 C19 C20 C21 -1.2(4)
C5 C19 C20 C21 175.8(3)
C24 C19 C20 C25 178.1(3)
C5 C19 C20 C25 -4.9(4)
C19 C20 C21 C22 0.7(5)
C25 C20 C21 C22 -178.6(3)
C20 C21 C22 C23 0.5(5)
C20 C21 C22 C26 178.4(3)
C21 C22 C23 C24 -1.3(5)
C26 C22 C23 C24 -179.2(3)
C22 C23 C24 C19 0.8(4)
C22 C23 C24 C27 180.0(3)
C20 C19 C24 C23 0.4(4)
C5 C19 C24 C23 -176.6(3)
C20 C19 C24 C27 -178.7(3)
C5 C19 C24 C27 4.3(4)
C15 C14 C28 C29 -83.0(3)
C13 C14 C28 C29 94.4(3)
C15 C14 C28 C33 93.3(3)
C13 C14 C28 C33 -89.3(3)
C33 C28 C29 C30 -0.3(4)
C14 C28 C29 C30 176.1(3)
C33 C28 C29 C34 177.9(3)
C14 C28 C29 C34 -5.7(4)
C28 C29 C30 C31 0.0(4)
C34 C29 C30 C31 -178.2(3)
C29 C30 C31 C32 0.2(4)
C29 C30 C31 C35 179.4(3)
C30 C31 C32 C33 -0.2(4)
C35 C31 C32 C33 -179.4(3)
C31 C32 C33 C28 0.0(4)
C31 C32 C33 C36 179.4(3)
C29 C28 C33 C32 0.3(4)
C14 C28 C33 C32 -176.0(3)
C29 C28 C33 C36 -179.2(3)
C14 C28 C33 C36 4.6(4)
C42 C37 C38 C39 0.7(3)
P1 C37 C38 C39 178.87(18)
C42 C37 C38 C43 -179.1(2)
P1 C37 C38 C43 -1.0(3)
C37 C38 C39 C40 0.5(4)
C43 C38 C39 C40 -179.7(2)
C38 C39 C40 C41 -1.2(4)
C38 C39 C40 C44 178.4(3)
C39 C40 C41 C42 0.7(4)
C44 C40 C41 C42 -178.9(3)
C40 C41 C42 C37 0.5(4)
C40 C41 C42 C45 -178.8(3)
C38 C37 C42 C41 -1.2(4)
P1 C37 C42 C41 -179.4(2)
C38 C37 C42 C45 178.1(2)
P1 C37 C42 C45 -0.1(3)
C2 C1 N1 C4 2.1(3)
C18 C1 N1 C4 -169.2(2)
C2 C1 N1 Ni1 173.77(18)
C18 C1 N1 Ni1 2.5(3)
C5 C4 N1 C1 174.0(2)
C3 C4 N1 C1 -1.8(3)
C5 C4 N1 Ni1 4.1(4)
C3 C4 N1 Ni1 -171.71(19)
C8 C9 N2 C6 -0.1(3)
P1 C9 N2 C6 -173.59(18)
C8 C9 N2 Ni1 -175.22(18)
P1 C9 N2 Ni1 11.3(3)
C5 C6 N2 C9 175.1(2)
C7 C6 N2 C9 -0.9(3)
C5 C6 N2 Ni1 -9.6(4)
C7 C6 N2 Ni1 174.36(17)
C11 C10 N3 C13 -0.1(3)
P1 C10 N3 C13 171.52(18)
C11 C10 N3 Ni1 174.56(17)
P1 C10 N3 Ni1 -13.9(3)
C12 C13 N3 C10 1.1(3)
C14 C13 N3 C10 -176.1(2)
C12 C13 N3 Ni1 -173.71(17)
C14 C13 N3 Ni1 9.1(3)
C17 C18 N4 C15 -2.7(3)
C1 C18 N4 C15 168.4(2)
C17 C18 N4 Ni1 -172.07(17)
C1 C18 N4 Ni1 -1.0(3)
C14 C15 N4 C18 -173.0(2)
C16 C15 N4 C18 2.2(3)
C14 C15 N4 Ni1 -6.1(4)
C16 C15 N4 Ni1 169.09(19)
C18 N4 Ni1 N1 1.82(19)
C15 N4 Ni1 N1 -164.2(2)
C18 N4 Ni1 N3 178.97(19)
C15 N4 Ni1 N3 13.0(2)
C1 N1 Ni1 N4 -2.43(19)
C4 N1 Ni1 N4 166.6(2)
C1 N1 Ni1 N2 179.33(19)
C4 N1 Ni1 N2 -11.6(2)
N2 C9 P1 C10 -32.6(2)
C8 C9 P1 C10 154.6(2)
N2 C9 P1 C37 -147.4(2)
C8 C9 P1 C37 39.8(2)
N2 C9 P1 Au1 80.6(2)
C8 C9 P1 Au1 -92.1(2)
N3 C10 P1 C9 33.8(2)
C11 C10 P1 C9 -155.7(2)
N3 C10 P1 C37 147.6(2)
C11 C10 P1 C37 -41.9(3)
N3 C10 P1 Au1 -80.7(2)
C11 C10 P1 Au1 89.7(2)
C38 C37 P1 C9 -119.4(2)
C42 C37 P1 C9 58.8(2)
C38 C37 P1 C10 126.4(2)
C42 C37 P1 C10 -55.4(2)
C38 C37 P1 Au1 4.2(2)
C42 C37 P1 Au1 -177.63(16)
Cl2 C46 C47 Cl3 -61.0(17)
Cl4 C48 C49 Cl5 177.1(12)
